data_4121991
loop_
_publ_author_name
'Pham, Tiffany A.'
'Xu, Jide'
'Raymond, Kenneth N.'

_publ_section_title
;
 A macrocyclic chelator with unprecedented th(4+) affinity.
;
_journal_issue 25
_journal_name_full 'Journal of the American Chemical Society'
_journal_page_first 9106
_journal_page_last 9115
_journal_paper_doi 10.1021/ja503456r
_journal_volume 136
_journal_year 2014
_chemical_formula_sum 'C60 H77 K4 N11.5 O22 Th'
_chemical_formula_weight 1699.77
_chemical_name_common tap006
_chemical_name_systematic
; 
 ? 
;
_space_group_IT_number 2
_symmetry_cell_setting triclinic
_symmetry_space_group_name_Hall '-P 1'
_symmetry_space_group_name_H-M 'P -1'
_atom_sites_solution_hydrogens geom
_atom_sites_solution_primary direct
_atom_sites_solution_secondary difmap
_audit_creation_method SHELXL-97
_cell_angle_alpha 79.129(2)
_cell_angle_beta 87.126(2)
_cell_angle_gamma 79.929(2)
_cell_formula_units_Z 2
_cell_length_a 11.3472(15)
_cell_length_b 16.549(2)
_cell_length_c 20.044(3)
_cell_measurement_temperature 130(2)
_cell_volume 3638.9(8)
_computing_molecular_graphics ORTEP-32
_computing_publication_material WinGX
_computing_structure_refinement 'SHELXL-97 (Sheldrick, 2008)'
_computing_structure_solution 'SHELXS-97 (Sheldrick, 2008)'
_diffrn_ambient_temperature 130(2)
_diffrn_detector_area_resol_mean 8.366
_diffrn_measured_fraction_theta_full 0.999
_diffrn_measured_fraction_theta_max 0.997
_diffrn_measurement_device_type 'Bruker APEX-I CCD'
_diffrn_measurement_method '\f and \w scans'
_diffrn_radiation_monochromator graphite
_diffrn_radiation_source 'fine-focus sealed tube'
_diffrn_radiation_type MoK\a
_diffrn_radiation_wavelength 0.71073
_diffrn_reflns_av_R_equivalents 0.0928
_diffrn_reflns_av_sigmaI/netI 0.1092
_diffrn_reflns_limit_h_max 13
_diffrn_reflns_limit_h_min -13
_diffrn_reflns_limit_k_max 16
_diffrn_reflns_limit_k_min -19
_diffrn_reflns_limit_l_max 24
_diffrn_reflns_limit_l_min -24
_diffrn_reflns_number 45683
_diffrn_reflns_theta_full 25.00
_diffrn_reflns_theta_max 25.37
_diffrn_reflns_theta_min 1.03
_exptl_absorpt_coefficient_mu 2.357
_exptl_absorpt_correction_T_max 0.8715
_exptl_absorpt_correction_T_min 0.6374
_exptl_absorpt_correction_type multi-scan
_exptl_absorpt_process_details SADABS
_exptl_crystal_colour yellow
_exptl_crystal_density_diffrn 1.551
_exptl_crystal_density_method 'not measured'
_exptl_crystal_description block
_exptl_crystal_F_000 1719
_exptl_crystal_size_max 0.21
_exptl_crystal_size_mid 0.09
_exptl_crystal_size_min 0.06
_refine_diff_density_max 1.568
_refine_diff_density_min -1.564
_refine_diff_density_rms 0.158
_refine_ls_extinction_method none
_refine_ls_goodness_of_fit_ref 1.038
_refine_ls_hydrogen_treatment constr
_refine_ls_matrix_type full
_refine_ls_number_parameters 954
_refine_ls_number_reflns 13322
_refine_ls_number_restraints 102
_refine_ls_restrained_S_all 1.040
_refine_ls_R_factor_all 0.1147
_refine_ls_R_factor_gt 0.0709
_refine_ls_shift/su_max 5.980
_refine_ls_shift/su_mean 0.035
_refine_ls_structure_factor_coef Fsqd
_refine_ls_weighting_details 'calc w=1/[\s^2^(Fo^2^)+(0.1001P)^2^+6.2846P] where P=(Fo^2^+2Fc^2^)/3'
_refine_ls_weighting_scheme calc
_refine_ls_wR_factor_gt 0.1711
_refine_ls_wR_factor_ref 0.1973
_reflns_number_gt 8932
_reflns_number_total 13322
_reflns_threshold_expression >2sigma(I)
_cod_data_source_file ja503456r_si_002.cif
_cod_data_source_block shelxl
_cod_depositor_comments 'Adding full bibliography for 4121991--4121992.cif.'
_cod_original_cell_volume 3638.8(8)
_cod_original_sg_symbol_H-M P-1
_cod_original_formula_sum 'C60 H77 K4 N11.50 O22 Th'
_cod_database_code 4121991

loop_
_symmetry_equiv_pos_as_xyz
'x, y, z'
'-x, -y, -z'

loop_
_atom_site_label
_atom_site_type_symbol
_atom_site_fract_x
_atom_site_fract_y
_atom_site_fract_z
_atom_site_U_iso_or_equiv
_atom_site_adp_type
_atom_site_occupancy
_atom_site_symmetry_multiplicity
_atom_site_calc_flag
_atom_site_refinement_flags
_atom_site_disorder_assembly
_atom_site_disorder_group
Th1 Th 0.78209(3) 0.27530(2) 0.236584(18) 0.03829(15) Uani 1 1 d . . .
K1 K 0.9865(2) 0.45607(19) 0.17544(13) 0.0661(7) Uani 1 1 d . . .
K2 K 0.2792(2) 0.26549(16) 0.57890(12) 0.0535(6) Uani 1 1 d . . .
K3 K 0.1485(2) 0.20142(19) 0.25005(14) 0.0666(8) Uani 1 1 d . . .
K4 K 0.4125(3) -0.0368(3) 0.0806(2) 0.1232(16) Uani 1 1 d . . .
O1 O 0.9509(6) 0.2924(4) 0.3027(3) 0.0436(17) Uani 1 1 d . . .
O2 O 0.7754(6) 0.4111(4) 0.2612(3) 0.0417(16) Uani 1 1 d . . .
O3 O 0.6951(6) 0.2675(4) 0.3478(3) 0.0410(16) Uani 1 1 d . . .
O4 O 0.7905(6) 0.1354(4) 0.3007(3) 0.0442(17) Uani 1 1 d . . .
O5 O 0.9537(6) 0.1999(4) 0.1874(3) 0.0479(18) Uani 1 1 d . . .
O6 O 0.8582(6) 0.3505(4) 0.1321(3) 0.0476(17) Uani 1 1 d . . .
O7 O 0.5736(6) 0.3207(4) 0.2089(3) 0.0464(17) Uani 1 1 d . . .
O8 O 0.7096(6) 0.2061(5) 0.1561(4) 0.0503(19) Uani 1 1 d . . .
O9 O 1.1705(8) 0.3107(6) 0.4631(4) 0.075(3) Uani 1 1 d . . .
O10 O 0.6827(9) 0.6183(6) 0.3580(6) 0.095(3) Uani 1 1 d . . .
O11 O 0.4931(7) 0.2552(5) 0.5296(4) 0.064(2) Uani 1 1 d . . .
O12 O 0.7201(8) -0.1017(6) 0.3979(5) 0.076(3) Uani 1 1 d . . .
O14 O 0.9444(11) 0.4504(7) -0.0700(5) 0.113(4) Uani 1 1 d . . .
O15 O 0.1991(7) 0.3501(5) 0.1927(4) 0.064(2) Uani 1 1 d . . .
O16 O 0.5742(7) 0.0551(6) 0.0434(4) 0.072(3) Uani 1 1 d . . .
O17 O 1.3257(8) 0.1511(7) 0.3349(6) 0.093(3) Uani 1 1 d . . .
N1 N 1.1122(9) 0.2235(7) 0.4028(5) 0.066(3) Uani 1 1 d . . .
H1A H 1.0650 0.2164 0.3716 0.080 Uiso 1 1 calc R . .
N2 N 0.6220(9) 0.5410(6) 0.2912(5) 0.066(3) Uani 1 1 d . B .
H2A H 0.6420 0.4994 0.2690 0.079 Uiso 1 1 calc R . .
N3 N 0.3929(9) 0.4871(7) 0.3518(5) 0.061(3) Uani 1 1 d . . .
N4 N 0.5553(8) 0.3398(6) 0.4360(4) 0.051(2) Uani 1 1 d . . .
H4A H 0.5948 0.3430 0.3969 0.061 Uiso 1 1 calc R . .
N5 N 0.7618(11) -0.0240(7) 0.2982(5) 0.078(3) Uani 1 1 d . B .
H5A H 0.7852 0.0223 0.2771 0.094 Uiso 1 1 calc R . .
N6 N 0.9068(11) -0.0596(7) 0.1697(6) 0.075(3) Uani 1 1 d . . .
N7 N 1.0830(10) 0.0533(7) 0.1734(6) 0.073(3) Uani 1 1 d . . .
H7A H 1.0370 0.0840 0.1991 0.088 Uiso 1 1 calc R . .
N8 N 0.8250(11) 0.4673(7) 0.0206(5) 0.077(3) Uani 1 1 d . . .
H8 H 0.8014 0.4436 0.0610 0.092 Uiso 1 1 calc R A 1
N9 N 0.3494(9) 0.3821(7) 0.2457(6) 0.077(3) Uani 1 1 d . . .
H9A H 0.4252 0.3877 0.2433 0.093 Uiso 1 1 calc R . .
N10 N 0.7376(9) 0.0847(6) 0.0871(4) 0.061(3) Uani 1 1 d . B .
H10A H 0.7654 0.1160 0.1114 0.073 Uiso 1 1 calc R . .
C1 C 1.4381(14) 0.1516(13) 0.3072(10) 0.148(9) Uani 1 1 d . . .
H1B H 1.4372 0.1466 0.2593 0.222 Uiso 1 1 calc R . .
H1C H 1.4935 0.1045 0.3318 0.222 Uiso 1 1 calc R . .
H1D H 1.4642 0.2040 0.3107 0.222 Uiso 1 1 calc R . .
C2 C 1.3238(15) 0.1578(11) 0.4035(9) 0.107(6) Uani 1 1 d . . .
H2B H 1.3462 0.2118 0.4078 0.128 Uiso 1 1 calc R . .
H2C H 1.3829 0.1124 0.4284 0.128 Uiso 1 1 calc R . .
C3 C 1.2018(13) 0.1525(9) 0.4339(7) 0.084(4) Uani 1 1 d . . .
H3A H 1.1781 0.0997 0.4274 0.100 Uiso 1 1 calc R . .
H3B H 1.2039 0.1516 0.4833 0.100 Uiso 1 1 calc R . .
C4 C 1.1007(11) 0.2985(8) 0.4209(6) 0.060(3) Uani 1 1 d . B .
C5 C 1.0027(9) 0.3625(7) 0.3900(5) 0.050(3) Uani 1 1 d . . .
C6 C 0.9778(12) 0.4356(9) 0.4197(6) 0.066(3) Uani 1 1 d . B .
H6A H 1.0290 0.4431 0.4533 0.079 Uiso 1 1 calc R . .
C7 C 0.8819(12) 0.4939(8) 0.4000(7) 0.069(4) Uani 1 1 d . . .
H7B H 0.8628 0.5399 0.4230 0.083 Uiso 1 1 calc R B .
C8 C 0.8085(11) 0.4895(8) 0.3467(6) 0.058(3) Uani 1 1 d . . .
C9 C 0.8361(9) 0.4215(7) 0.3141(5) 0.041(2) Uani 1 1 d . . .
C10 C 0.9331(9) 0.3557(7) 0.3363(5) 0.041(2) Uani 1 1 d . . .
C11 C 0.6997(12) 0.5550(8) 0.3316(7) 0.065(3) Uani 1 1 d . . .
C12 C 0.5018(13) 0.5920(9) 0.2814(7) 0.078(4) Uani 1 1 d . . .
H12A H 0.4658 0.5810 0.2407 0.093 Uiso 1 1 calc R B .
H12B H 0.5087 0.6519 0.2735 0.093 Uiso 1 1 calc R . .
C13 C 0.4204(12) 0.5723(8) 0.3434(7) 0.072(4) Uani 1 1 d . B .
H13A H 0.4601 0.5782 0.3847 0.087 Uiso 1 1 calc R . .
H13B H 0.3448 0.6130 0.3383 0.087 Uiso 1 1 calc R . .
C14 C 0.3797(11) 0.4520(8) 0.4249(6) 0.066(4) Uani 1 1 d . . .
H14A H 0.3295 0.4079 0.4300 0.079 Uiso 1 1 calc R . .
H14B H 0.3381 0.4965 0.4486 0.079 Uiso 1 1 calc R . .
C15 C 0.4992(11) 0.4156(8) 0.4577(6) 0.062(3) Uani 1 1 d . . .
H15A H 0.5533 0.4574 0.4466 0.074 Uiso 1 1 calc R . .
H15B H 0.4875 0.4043 0.5076 0.074 Uiso 1 1 calc R . .
C16 C 0.5493(9) 0.2651(8) 0.4732(5) 0.050(3) Uani 1 1 d . B .
C17 C 0.6133(9) 0.1908(7) 0.4461(5) 0.046(3) Uani 1 1 d . . .
C18 C 0.5995(11) 0.1111(7) 0.4821(5) 0.057(3) Uani 1 1 d . B .
H18A H 0.5578 0.1068 0.5246 0.068 Uiso 1 1 calc R . .
C19 C 0.6445(10) 0.0393(7) 0.4576(5) 0.056(3) Uani 1 1 d . . .
H19A H 0.6339 -0.0135 0.4832 0.067 Uiso 1 1 calc R B .
C20 C 0.7078(10) 0.0440(7) 0.3931(6) 0.051(3) Uani 1 1 d . B .
C21 C 0.7294(8) 0.1216(6) 0.3603(5) 0.040(2) Uani 1 1 d . B .
C22 C 0.6788(9) 0.1967(7) 0.3852(5) 0.043(2) Uani 1 1 d . B .
C23 C 0.7319(12) -0.0319(8) 0.3648(6) 0.064(3) Uani 1 1 d . . .
C24 C 0.7563(19) -0.0900(11) 0.2604(9) 0.116(7) Uani 1 1 d . . .
H24A H 0.6958 -0.0693 0.2245 0.139 Uiso 1 1 calc R B .
H24B H 0.7300 -0.1377 0.2914 0.139 Uiso 1 1 calc R . .
C25 C 0.8743(19) -0.1197(10) 0.2280(9) 0.112(6) Uani 1 1 d . B .
H25A H 0.9376 -0.1308 0.2624 0.134 Uiso 1 1 calc R . .
H25B H 0.8706 -0.1729 0.2132 0.134 Uiso 1 1 calc R . .
C26 C 1.0378(13) -0.0791(9) 0.1550(8) 0.086(5) Uani 1 1 d . . .
H26A H 1.0531 -0.0607 0.1058 0.103 Uiso 1 1 calc R . .
H26B H 1.0647 -0.1402 0.1661 0.103 Uiso 1 1 calc R . .
C27 C 1.1094(14) -0.0361(9) 0.1957(8) 0.090(5) Uani 1 1 d . . .
H27A H 1.0888 -0.0503 0.2446 0.107 Uiso 1 1 calc R . .
H27B H 1.1960 -0.0559 0.1895 0.107 Uiso 1 1 calc R . .
C28 C 1.1274(11) 0.0911(9) 0.1137(7) 0.067(4) Uani 1 1 d . B .
C29 C 1.0706(9) 0.1779(8) 0.0866(6) 0.054(3) Uani 1 1 d . . .
C30 C 1.1015(12) 0.2111(10) 0.0209(6) 0.073(4) Uani 1 1 d . B .
H30A H 1.1594 0.1791 -0.0038 0.088 Uiso 1 1 calc R . .
C31 C 1.0494(14) 0.2895(11) -0.0087(6) 0.082(4) Uani 1 1 d . . .
H31A H 1.0715 0.3108 -0.0541 0.099 Uiso 1 1 calc R B .
C32 C 0.9641(11) 0.3400(9) 0.0258(6) 0.062(3) Uani 1 1 d . . .
C33 C 0.9351(9) 0.3084(8) 0.0932(5) 0.049(3) Uani 1 1 d . . .
C34 C 0.9868(9) 0.2255(7) 0.1238(6) 0.050(3) Uani 1 1 d . . .
C35 C 0.9124(15) 0.4245(11) -0.0093(7) 0.085(5) Uani 1 1 d . . .
C36 C 0.7617(17) 0.5524(12) -0.0075(9) 0.121(7) Uani 0.496(16) 1 d PD B 1
H36A H 0.7785 0.5653 -0.0570 0.145 Uiso 0.496(16) 1 calc PR B 1
H36B H 0.7923 0.5937 0.0139 0.145 Uiso 0.496(16) 1 calc PR B 1
C37 C 0.628(2) 0.560(3) 0.0048(16) 0.146(11) Uani 0.496(16) 1 d PDU B 1
H37A H 0.5876 0.6167 -0.0151 0.175 Uiso 0.496(16) 1 calc PR B 1
H37B H 0.5963 0.5191 -0.0166 0.175 Uiso 0.496(16) 1 calc PR B 1
O18 O 0.608(2) 0.5442(17) 0.0747(14) 0.142(10) Uani 0.496(16) 1 d PDU B 1
C38 C 0.531(3) 0.501(2) 0.1174(19) 0.128(12) Uani 0.496(16) 1 d PDU B 1
H38A H 0.5636 0.4845 0.1632 0.192 Uiso 0.496(16) 1 calc PR B 1
H38B H 0.5218 0.4506 0.1001 0.192 Uiso 0.496(16) 1 calc PR B 1
H38C H 0.4525 0.5364 0.1190 0.192 Uiso 0.496(16) 1 calc PR B 1
C36A C 0.7617(17) 0.5524(12) -0.0075(9) 0.121(7) Uani 0.504(16) 1 d PD B 2
H36C H 0.6919 0.5502 -0.0345 0.145 Uiso 0.504(16) 1 calc PR B 2
H36D H 0.8160 0.5857 -0.0363 0.145 Uiso 0.504(16) 1 calc PR B 2
C37A C 0.722(5) 0.589(4) 0.058(2) 0.23(2) Uani 0.504(16) 1 d PDU B 2
H37C H 0.6710 0.6419 0.0379 0.271 Uiso 0.504(16) 1 calc PR B 2
H37D H 0.6639 0.5520 0.0778 0.271 Uiso 0.504(16) 1 calc PR B 2
O18A O 0.762(4) 0.612(3) 0.120(2) 0.23(2) Uani 0.504(16) 1 d PDU B 2
C38A C 0.725(5) 0.688(3) 0.151(3) 0.23(2) Uani 0.504(16) 1 d PDU B 2
H38D H 0.6794 0.7322 0.1185 0.339 Uiso 0.504(16) 1 calc PR B 2
H38E H 0.7962 0.7066 0.1643 0.339 Uiso 0.504(16) 1 calc PR B 2
H38F H 0.6746 0.6746 0.1920 0.339 Uiso 0.504(16) 1 calc PR B 2
C39 C 0.2866(11) 0.4903(10) 0.3153(7) 0.082(5) Uani 1 1 d . . .
H39A H 0.2164 0.5111 0.3424 0.099 Uiso 1 1 calc R . .
H39B H 0.2882 0.5307 0.2722 0.099 Uiso 1 1 calc R . .
C40 C 0.2724(13) 0.4126(11) 0.3005(9) 0.100(5) Uani 1 1 d . . .
H40A H 0.1879 0.4164 0.2883 0.121 Uiso 1 1 calc R . .
H40B H 0.2871 0.3702 0.3425 0.121 Uiso 1 1 calc R . .
C41 C 0.3076(10) 0.3464(7) 0.2000(6) 0.054(3) Uani 1 1 d . B .
C42 C 0.3946(9) 0.2939(7) 0.1615(5) 0.044(3) Uani 1 1 d . . .
C43 C 0.3478(10) 0.2475(7) 0.1209(5) 0.051(3) Uani 1 1 d . B .
H43 H 0.2644 0.2581 0.1123 0.061 Uiso 1 1 calc R . .
C44 C 0.4221(10) 0.1864(8) 0.0932(5) 0.054(3) Uani 1 1 d . . .
H44A H 0.3884 0.1558 0.0657 0.065 Uiso 1 1 calc R B .
C45 C 0.5455(10) 0.1682(7) 0.1044(5) 0.049(3) Uani 1 1 d . B .
C46 C 0.5953(9) 0.2174(7) 0.1422(5) 0.043(2) Uani 1 1 d . B .
C47 C 0.5198(9) 0.2801(7) 0.1713(5) 0.043(2) Uani 1 1 d . B .
C48 C 0.6205(10) 0.0985(8) 0.0763(5) 0.054(3) Uani 1 1 d . . .
C49 C 0.8227(12) 0.0208(9) 0.0612(6) 0.072(4) Uani 1 1 d . . .
H49A H 0.9007 0.0401 0.0521 0.086 Uiso 1 1 calc R B .
H49B H 0.7937 0.0126 0.0175 0.086 Uiso 1 1 calc R . .
C50 C 0.8404(13) -0.0616(9) 0.1100(7) 0.079(4) Uani 1 1 d . B .
H50A H 0.7611 -0.0766 0.1246 0.095 Uiso 1 1 calc R . .
H50B H 0.8839 -0.1055 0.0862 0.095 Uiso 1 1 calc R . .
O62 O 0.0297(8) 0.0866(6) 0.3300(4) 0.061(3) Uani 0.867(19) 1 d P . .
O20 O 1.0002(15) 0.5854(13) 0.2445(10) 0.189(7) Uani 1 1 d . B .
O21 O 1.2078(8) 0.0528(7) 0.0812(5) 0.090(3) Uani 1 1 d . . .
C70 C 0.0376(19) 0.0093(12) 0.3807(10) 0.112(8) Uani 0.867(19) 1 d P . .
H70A H -0.0218 -0.0231 0.3710 0.168 Uiso 0.867(19) 1 calc PR . .
H70B H 0.0220 0.0232 0.4261 0.168 Uiso 0.867(19) 1 calc PR . .
H70C H 0.1180 -0.0236 0.3788 0.168 Uiso 0.867(19) 1 calc PR . .
O30 O 0.393(3) -0.1910(16) 0.1074(14) 0.275(12) Uani 0.816(19) 1 d PDU . .
C60 C 0.419(2) -0.2513(18) 0.0791(15) 0.269(12) Uani 0.816(19) 1 d PDU B .
H60 H 0.4990 -0.2777 0.0724 0.323 Uiso 0.816(19) 1 calc PR . .
N30 N 0.319(2) -0.2771(15) 0.0577(13) 0.265(12) Uani 0.816(19) 1 d PDU . .
C61 C 0.206(2) -0.232(2) 0.067(2) 0.264(15) Uani 0.816(19) 1 d PDU B .
H61A H 0.1655 -0.2143 0.0236 0.397 Uiso 0.816(19) 1 calc PR . .
H61B H 0.2139 -0.1830 0.0862 0.397 Uiso 0.816(19) 1 calc PR . .
H61C H 0.1590 -0.2675 0.0987 0.397 Uiso 0.816(19) 1 calc PR . .
C62 C 0.334(3) -0.3406(19) 0.0197(19) 0.267(15) Uani 0.816(19) 1 d PDU B .
H62A H 0.4173 -0.3693 0.0224 0.400 Uiso 0.816(19) 1 calc PR . .
H62B H 0.3147 -0.3167 -0.0278 0.400 Uiso 0.816(19) 1 calc PR . .
H62C H 0.2807 -0.3806 0.0378 0.400 Uiso 0.816(19) 1 calc PR . .
O31 O 0.0451(13) 0.2791(15) 0.6209(10) 0.204(10) Uani 0.761(15) 1 d PDU . .
C63 C -0.0407(18) 0.3227(15) 0.5940(12) 0.199(10) Uani 0.761(15) 1 d PDU . .
H63A H -0.0636 0.3807 0.5941 0.239 Uiso 0.761(15) 1 calc PR . .
N31 N -0.1018(16) 0.2749(13) 0.5623(11) 0.186(9) Uani 0.761(15) 1 d PDU . .
C64 C -0.2044(14) 0.3132(16) 0.5271(11) 0.151(10) Uani 0.761(15) 1 d PDU . .
H64A H -0.1932 0.3685 0.5024 0.227 Uiso 0.761(15) 1 calc PR . .
H64B H -0.2721 0.3192 0.5591 0.227 Uiso 0.761(15) 1 calc PR . .
H64C H -0.2207 0.2791 0.4947 0.227 Uiso 0.761(15) 1 calc PR . .
C65 C -0.061(2) 0.1902(13) 0.5657(16) 0.211(13) Uani 0.761(15) 1 d PDU . .
H65A H -0.1140 0.1670 0.5402 0.316 Uiso 0.761(15) 1 calc PR . .
H65B H -0.0595 0.1618 0.6133 0.316 Uiso 0.761(15) 1 calc PR . .
H65C H 0.0204 0.1819 0.5461 0.316 Uiso 0.761(15) 1 calc PR . .
O32 O 0.4398(19) -0.0849(18) 0.2165(14) 0.206(13) Uani 0.805(18) 1 d PD . .
C66 C 0.446(7) -0.167(2) 0.241(4) 0.84(19) Uani 0.805(18) 1 d PD B .
H66A H 0.5233 -0.1997 0.2295 1.012 Uiso 0.805(18) 1 calc PR . .
H66B H 0.3792 -0.1894 0.2256 1.012 Uiso 0.805(18) 1 calc PR . .
C67 C 0.435(8) -0.164(3) 0.318(4) 0.40(6) Uani 0.805(18) 1 d PD . .
H67A H 0.3713 -0.1947 0.3389 0.481 Uiso 0.805(18) 1 calc PR B .
H67B H 0.5113 -0.1904 0.3402 0.481 Uiso 0.805(18) 1 calc PR . .
C68 C 0.404(3) -0.072(3) 0.3267(13) 0.32(4) Uani 0.805(18) 1 d PD B .
H68A H 0.3197 -0.0585 0.3415 0.385 Uiso 0.805(18) 1 calc PR . .
H68B H 0.4569 -0.0606 0.3603 0.385 Uiso 0.805(18) 1 calc PR . .
C69 C 0.426(3) -0.0237(18) 0.2553(16) 0.198(17) Uani 0.805(18) 1 d PD B .
H69A H 0.3570 0.0205 0.2403 0.237 Uiso 0.805(18) 1 calc PR . .
H69B H 0.4992 0.0018 0.2535 0.237 Uiso 0.805(18) 1 calc PR . .
C71 C 1.053(4) 0.646(3) 0.218(3) 0.35(3) Uiso 1 1 d . . .
H71A H 1.1307 0.6248 0.1988 0.518 Uiso 1 1 calc R B .
H71B H 1.0659 0.6776 0.2535 0.518 Uiso 1 1 calc R . .
H71C H 1.0037 0.6833 0.1824 0.518 Uiso 1 1 calc R . .

loop_
_atom_site_aniso_label
_atom_site_aniso_U_11
_atom_site_aniso_U_22
_atom_site_aniso_U_33
_atom_site_aniso_U_23
_atom_site_aniso_U_13
_atom_site_aniso_U_12
Th1 0.0431(2) 0.0426(3) 0.0321(2) -0.01288(15) 0.00339(14) -0.00976(16)
K1 0.0651(17) 0.085(2) 0.0515(15) -0.0129(14) 0.0089(12) -0.0244(15)
K2 0.0601(15) 0.0487(16) 0.0553(15) -0.0186(12) -0.0015(12) -0.0096(12)
K3 0.0609(16) 0.078(2) 0.0622(17) -0.0127(14) -0.0110(13) -0.0119(14)
K4 0.086(3) 0.167(4) 0.141(4) -0.092(3) 0.022(2) -0.027(3)
O1 0.047(4) 0.047(5) 0.042(4) -0.019(3) 0.005(3) -0.011(3)
O2 0.045(4) 0.049(5) 0.035(4) -0.012(3) -0.001(3) -0.014(3)
O3 0.057(4) 0.033(4) 0.036(4) -0.011(3) 0.005(3) -0.012(3)
O4 0.049(4) 0.043(4) 0.040(4) -0.013(3) 0.008(3) -0.003(3)
O5 0.055(4) 0.052(5) 0.033(4) -0.011(3) 0.003(3) 0.002(3)
O6 0.057(4) 0.048(5) 0.038(4) -0.008(3) 0.004(3) -0.010(3)
O7 0.051(4) 0.047(5) 0.048(4) -0.024(3) -0.004(3) -0.009(3)
O8 0.045(4) 0.064(5) 0.051(4) -0.038(4) 0.007(3) -0.008(4)
O9 0.079(6) 0.097(7) 0.056(5) -0.014(5) -0.027(4) -0.024(5)
O10 0.103(7) 0.065(7) 0.129(9) -0.059(6) -0.018(6) 0.003(5)
O11 0.067(5) 0.079(6) 0.044(5) -0.016(4) 0.015(4) -0.007(4)
O12 0.099(7) 0.051(6) 0.080(6) -0.004(5) 0.000(5) -0.023(5)
O14 0.165(11) 0.118(9) 0.049(6) 0.009(6) 0.020(6) -0.038(8)
O15 0.049(5) 0.093(7) 0.053(5) -0.026(4) -0.009(4) -0.007(4)
O16 0.072(5) 0.086(7) 0.076(6) -0.051(5) -0.001(4) -0.021(5)
O17 0.058(6) 0.103(8) 0.099(8) 0.024(6) 0.002(5) -0.006(5)
N1 0.076(7) 0.066(8) 0.061(6) -0.006(5) -0.024(5) -0.023(6)
N2 0.081(7) 0.050(7) 0.067(7) -0.028(5) -0.010(6) 0.006(5)
N3 0.070(7) 0.065(7) 0.055(6) -0.036(5) 0.003(5) -0.002(5)
N4 0.071(6) 0.047(6) 0.036(5) -0.015(4) 0.011(4) -0.008(5)
N5 0.129(10) 0.054(7) 0.065(7) -0.025(6) 0.017(7) -0.039(7)
N6 0.105(9) 0.060(8) 0.065(7) -0.029(6) -0.007(6) -0.010(6)
N7 0.077(7) 0.062(8) 0.081(8) -0.037(6) -0.009(6) 0.020(6)
N8 0.100(9) 0.084(9) 0.039(6) 0.010(6) 0.002(6) -0.022(7)
N9 0.049(6) 0.102(9) 0.098(8) -0.065(7) 0.004(5) -0.010(6)
N10 0.073(7) 0.072(7) 0.046(5) -0.038(5) 0.002(5) -0.003(5)
C1 0.069(11) 0.19(2) 0.133(16) 0.082(15) -0.009(11) 0.008(12)
C2 0.110(13) 0.115(15) 0.093(12) 0.033(10) -0.044(10) -0.056(11)
C3 0.098(11) 0.083(11) 0.071(9) 0.002(8) -0.028(8) -0.029(9)
C4 0.076(8) 0.069(9) 0.046(7) -0.019(6) 0.001(6) -0.032(7)
C5 0.043(6) 0.064(8) 0.045(6) -0.012(6) 0.004(5) -0.012(5)
C6 0.077(9) 0.075(10) 0.058(8) -0.029(7) 0.003(6) -0.030(8)
C7 0.081(9) 0.059(9) 0.081(9) -0.048(7) 0.003(7) -0.015(7)
C8 0.073(8) 0.057(8) 0.057(7) -0.029(6) 0.007(6) -0.025(6)
C9 0.044(6) 0.048(7) 0.036(5) -0.010(5) 0.012(4) -0.025(5)
C10 0.047(6) 0.056(7) 0.029(5) -0.019(5) 0.008(4) -0.024(5)
C11 0.078(9) 0.056(9) 0.070(8) -0.029(7) -0.005(7) -0.013(7)
C12 0.100(11) 0.056(9) 0.071(9) -0.009(7) -0.001(8) 0.002(8)
C13 0.080(9) 0.061(9) 0.072(9) -0.032(7) 0.001(7) 0.018(7)
C14 0.063(8) 0.081(10) 0.065(8) -0.047(7) 0.013(6) -0.009(7)
C15 0.081(9) 0.058(8) 0.052(7) -0.030(6) 0.013(6) -0.010(6)
C16 0.051(6) 0.067(9) 0.038(6) -0.020(6) -0.003(5) -0.010(6)
C17 0.051(6) 0.046(7) 0.041(6) -0.002(5) 0.008(5) -0.020(5)
C18 0.074(8) 0.057(8) 0.033(6) 0.002(5) 0.011(5) -0.006(6)
C19 0.070(8) 0.044(7) 0.045(6) 0.011(5) 0.006(5) -0.010(6)
C20 0.053(6) 0.045(7) 0.058(7) -0.015(6) -0.003(5) -0.009(5)
C21 0.042(6) 0.035(6) 0.043(6) -0.008(5) 0.002(4) -0.006(4)
C22 0.052(6) 0.044(7) 0.036(5) -0.009(5) 0.002(5) -0.018(5)
C23 0.083(9) 0.059(9) 0.051(7) 0.004(6) -0.001(6) -0.029(7)
C24 0.185(19) 0.079(12) 0.111(14) -0.060(11) 0.034(13) -0.063(12)
C25 0.18(2) 0.052(11) 0.100(13) -0.032(10) -0.010(13) -0.001(11)
C26 0.088(11) 0.076(11) 0.094(11) -0.045(9) -0.004(8) 0.016(8)
C27 0.091(11) 0.082(12) 0.097(11) -0.041(9) -0.030(9) 0.018(8)
C28 0.053(7) 0.087(11) 0.071(9) -0.046(8) -0.006(6) -0.002(7)
C29 0.043(6) 0.077(9) 0.053(7) -0.035(6) 0.000(5) -0.012(6)
C30 0.070(9) 0.111(13) 0.049(7) -0.047(8) 0.018(6) -0.015(8)
C31 0.106(11) 0.105(13) 0.039(7) -0.021(8) 0.034(7) -0.029(10)
C32 0.069(8) 0.082(10) 0.039(6) -0.007(6) 0.002(6) -0.024(7)
C33 0.051(6) 0.068(8) 0.035(6) -0.021(5) 0.005(5) -0.016(6)
C34 0.042(6) 0.064(8) 0.051(7) -0.027(6) -0.004(5) -0.006(5)
C35 0.108(12) 0.113(14) 0.040(7) -0.011(8) 0.010(8) -0.041(10)
C36 0.135(16) 0.115(16) 0.096(13) 0.051(11) -0.053(12) -0.038(12)
C37 0.14(2) 0.125(19) 0.14(2) 0.016(17) 0.035(17) 0.024(15)
O18 0.136(19) 0.122(18) 0.136(19) 0.012(15) 0.031(15) 0.017(14)
C38 0.15(2) 0.10(2) 0.11(2) 0.000(17) 0.046(18) 0.009(18)
C36A 0.135(16) 0.115(16) 0.096(13) 0.051(11) -0.053(12) -0.038(12)
C37A 0.17(3) 0.22(4) 0.30(5) -0.03(4) 0.04(3) -0.10(3)
O18A 0.18(3) 0.23(4) 0.31(5) -0.02(4) 0.04(3) -0.10(3)
C38A 0.17(3) 0.23(4) 0.30(5) -0.03(4) 0.04(3) -0.12(3)
C39 0.058(8) 0.106(12) 0.087(10) -0.055(9) -0.019(7) 0.019(7)
C40 0.073(10) 0.135(16) 0.108(13) -0.064(12) 0.001(9) -0.012(9)
C41 0.045(6) 0.063(8) 0.061(7) -0.024(6) -0.010(5) -0.015(5)
C42 0.050(6) 0.053(7) 0.031(5) -0.011(5) -0.002(4) -0.007(5)
C43 0.052(6) 0.060(8) 0.046(6) -0.014(6) -0.008(5) -0.017(6)
C44 0.059(7) 0.073(9) 0.042(6) -0.023(6) -0.002(5) -0.027(6)
C45 0.056(7) 0.058(8) 0.042(6) -0.026(5) 0.013(5) -0.019(5)
C46 0.044(6) 0.051(7) 0.034(5) -0.013(5) -0.001(4) -0.008(5)
C47 0.054(6) 0.053(7) 0.027(5) -0.015(5) 0.008(4) -0.014(5)
C48 0.057(7) 0.065(8) 0.048(6) -0.032(6) -0.001(5) -0.008(6)
C49 0.071(8) 0.094(11) 0.058(8) -0.045(8) -0.004(6) 0.002(7)
C50 0.095(10) 0.070(10) 0.078(9) -0.048(8) -0.016(8) 0.010(8)
O62 0.072(7) 0.055(7) 0.052(6) -0.001(5) -0.011(4) -0.009(5)
O20 0.152(14) 0.22(2) 0.212(18) -0.033(15) -0.020(12) -0.079(14)
O21 0.068(6) 0.120(9) 0.092(7) -0.072(6) -0.003(5) 0.016(5)
C70 0.136(18) 0.082(15) 0.117(17) 0.005(12) -0.044(14) -0.026(12)
O30 0.37(3) 0.22(2) 0.24(2) -0.117(16) -0.069(19) 0.013(19)
C60 0.36(3) 0.22(2) 0.25(2) -0.116(16) -0.069(19) 0.009(19)
N30 0.34(3) 0.22(2) 0.25(2) -0.112(16) -0.064(19) 0.004(19)
C61 0.30(3) 0.23(3) 0.27(3) -0.12(2) -0.01(3) 0.02(2)
C62 0.32(3) 0.23(3) 0.27(3) -0.09(2) -0.08(2) -0.02(2)
O31 0.059(8) 0.277(19) 0.187(15) 0.141(13) 0.039(9) 0.005(10)
C63 0.072(10) 0.261(18) 0.192(15) 0.116(13) 0.035(10) -0.012(10)
N31 0.073(10) 0.238(18) 0.190(15) 0.100(13) 0.035(10) -0.029(10)
C64 0.055(11) 0.20(2) 0.172(19) 0.039(17) 0.037(12) -0.027(13)
C65 0.135(17) 0.21(2) 0.22(2) 0.06(2) 0.075(17) -0.001(18)
O32 0.157(19) 0.21(3) 0.29(3) -0.16(3) -0.047(19) -0.009(17)
C66 0.46(12) 0.13(5) 2.0(5) -0.40(15) -0.4(2) 0.13(6)
C67 0.59(15) 0.24(8) 0.45(11) -0.05(7) -0.14(9) -0.24(9)
C68 0.16(3) 0.65(11) 0.044(15) 0.02(3) 0.009(16) 0.14(5)
C69 0.20(4) 0.20(4) 0.23(4) -0.11(4) -0.05(3) -0.04(3)

loop_
_atom_type_symbol
_atom_type_description
_atom_type_scat_dispersion_real
_atom_type_scat_dispersion_imag
_atom_type_scat_source
C C 0.0033 0.0016 'International Tables Vol C Tables 4.2.6.8 and 6.1.1.4'
H H 0.0000 0.0000 'International Tables Vol C Tables 4.2.6.8 and 6.1.1.4'
N N 0.0061 0.0033 'International Tables Vol C Tables 4.2.6.8 and 6.1.1.4'
O O 0.0106 0.0060 'International Tables Vol C Tables 4.2.6.8 and 6.1.1.4'
Th Th -7.2400 8.8979 'International Tables Vol C Tables 4.2.6.8 and 6.1.1.4'
K K 0.2009 0.2494 'International Tables Vol C Tables 4.2.6.8 and 6.1.1.4'

loop_
_geom_angle_atom_site_label_1
_geom_angle_atom_site_label_2
_geom_angle_atom_site_label_3
_geom_angle
_geom_angle_site_symmetry_1
_geom_angle_site_symmetry_3
O2 Th1 O3 75.7(2) . .
O2 Th1 O5 123.4(2) . .
O3 Th1 O5 134.8(2) . .
O2 Th1 O8 140.8(2) . .
O3 Th1 O8 120.2(2) . .
O5 Th1 O8 73.0(2) . .
O2 Th1 O7 85.7(2) . .
O3 Th1 O7 79.8(2) . .
O5 Th1 O7 136.2(2) . .
O8 Th1 O7 64.9(2) . .
O2 Th1 O4 136.7(2) . .
O3 Th1 O4 65.2(2) . .
O5 Th1 O4 77.6(2) . .
O8 Th1 O4 78.3(2) . .
O7 Th1 O4 104.3(2) . .
O2 Th1 O6 77.2(2) . .
O3 Th1 O6 152.8(2) . .
O5 Th1 O6 65.1(2) . .
O8 Th1 O6 80.3(2) . .
O7 Th1 O6 95.4(2) . .
O4 Th1 O6 141.0(2) . .
O2 Th1 O1 64.5(2) . .
O3 Th1 O1 78.5(2) . .
O5 Th1 O1 76.1(2) . .
O8 Th1 O1 148.5(2) . .
O7 Th1 O1 146.6(2) . .
O4 Th1 O1 89.2(2) . .
O6 Th1 O1 92.4(2) . .
O2 Th1 K1 46.76(16) . .
O3 Th1 K1 116.78(16) . .
O5 Th1 K1 78.14(18) . .
O8 Th1 K1 121.01(18) . .
O7 Th1 K1 113.38(18) . .
O4 Th1 K1 142.11(16) . .
O6 Th1 K1 40.82(17) . .
O1 Th1 K1 56.81(17) . .
O2 Th1 K3 96.88(16) . 1_655
O3 Th1 K3 109.59(17) . 1_655
O5 Th1 K3 35.92(17) . 1_655
O8 Th1 K3 108.51(16) . 1_655
O7 Th1 K3 170.63(16) . 1_655
O4 Th1 K3 80.03(16) . 1_655
O6 Th1 K3 76.47(17) . 1_655
O1 Th1 K3 40.24(15) . 1_655
K1 Th1 K3 63.35(6) . 1_655
O14 K1 O15 94.8(3) 2_765 1_655
O14 K1 O6 107.3(3) 2_765 .
O15 K1 O6 97.7(2) 1_655 .
O14 K1 O20 86.5(5) 2_765 .
O15 K1 O20 106.8(4) 1_655 .
O6 K1 O20 150.8(4) . .
O14 K1 O2 145.5(3) 2_765 .
O15 K1 O2 118.7(2) 1_655 .
O6 K1 O2 62.85(19) . .
O20 K1 O2 91.1(4) . .
O14 K1 C9 153.6(4) 2_765 .
O15 K1 C9 106.9(3) 1_655 .
O6 K1 C9 84.8(2) . .
O20 K1 C9 73.2(4) . .
O2 K1 C9 24.8(2) . .
O14 K1 C33 95.1(3) 2_765 .
O15 K1 C33 79.6(3) 1_655 .
O6 K1 C33 22.7(2) . .
O20 K1 C33 173.2(4) . .
O2 K1 C33 83.9(2) . .
C9 K1 C33 103.2(3) . .
O14 K1 O18A 70.5(7) 2_765 .
O15 K1 O18A 165.4(7) 1_655 .
O6 K1 O18A 87.3(7) . .
O20 K1 O18A 73.0(9) . .
O2 K1 O18A 75.8(7) . .
C9 K1 O18A 87.2(7) . .
C33 K1 O18A 101.3(8) . .
O14 K1 C10 166.3(3) 2_765 .
O15 K1 C10 82.2(3) 1_655 .
O6 K1 C10 86.4(2) . .
O20 K1 C10 81.6(5) . .
O2 K1 C10 42.2(2) . .
C9 K1 C10 24.7(2) . .
C33 K1 C10 97.5(3) . .
O18A K1 C10 111.9(7) . .
O14 K1 O1 164.9(3) 2_765 .
O15 K1 O1 71.7(2) 1_655 .
O6 K1 O1 69.04(19) . .
O20 K1 O1 103.6(4) . .
O2 K1 O1 47.02(17) . .
C9 K1 O1 41.3(2) . .
C33 K1 O1 76.2(2) . .
O18A K1 O1 122.9(7) . .
C10 K1 O1 22.44(19) . .
O14 K1 Th1 142.4(3) 2_765 .
O15 K1 Th1 95.0(2) 1_655 .
O6 K1 Th1 35.36(14) . .
O20 K1 Th1 124.6(4) . .
O2 K1 Th1 35.33(13) . .
C9 K1 Th1 51.70(18) . .
C33 K1 Th1 51.52(18) . .
O18A K1 Th1 96.9(6) . .
C10 K1 Th1 51.25(16) . .
O1 K1 Th1 37.19(11) . .
O14 K1 K3 125.3(3) 2_765 1_655
O15 K1 K3 36.26(19) 1_655 1_655
O6 K1 K3 70.68(16) . 1_655
O20 K1 K3 122.5(4) . 1_655
O2 K1 K3 84.51(15) . 1_655
C9 K1 K3 80.6(2) . 1_655
C33 K1 K3 61.7(2) . 1_655
O18A K1 K3 155.5(6) . 1_655
C10 K1 K3 57.78(19) . 1_655
O1 K1 K3 39.72(12) . 1_655
Th1 K1 K3 58.97(6) . 1_655
O11 K2 O10 89.9(3) . 2_666
O11 K2 O9 96.6(3) . 1_455
O10 K2 O9 118.1(3) 2_666 1_455
O11 K2 O12 94.9(3) . 2_656
O10 K2 O12 140.0(3) 2_666 2_656
O9 K2 O12 100.9(3) 1_455 2_656
O11 K2 O31 175.4(5) . .
O10 K2 O31 92.6(7) 2_666 .
O9 K2 O31 78.9(5) 1_455 .
O12 K2 O31 85.7(6) 2_656 .
O5 K3 O17 159.3(3) 1_455 1_455
O5 K3 O15 101.0(2) 1_455 .
O17 K3 O15 99.6(3) 1_455 .
O5 K3 O62 72.9(2) 1_455 .
O17 K3 O62 87.5(3) 1_455 .
O15 K3 O62 158.5(3) . .
O5 K3 O1 68.0(2) 1_455 1_455
O17 K3 O1 113.5(3) 1_455 1_455
O15 K3 O1 84.4(2) . 1_455
O62 K3 O1 74.1(3) . 1_455
O5 K3 C34 24.6(2) 1_455 1_455
O17 K3 C34 162.6(3) 1_455 1_455
O15 K3 C34 84.0(3) . 1_455
O62 K3 C34 95.2(3) . 1_455
O1 K3 C34 83.7(2) 1_455 1_455
O5 K3 N1 115.3(2) 1_455 1_455
O17 K3 N1 59.6(3) 1_455 1_455
O15 K3 N1 100.6(3) . 1_455
O62 K3 N1 65.4(3) . 1_455
O1 K3 N1 54.6(2) 1_455 1_455
C34 K3 N1 136.8(3) 1_455 1_455
O5 K3 N7 51.6(2) 1_455 1_455
O17 K3 N7 114.2(3) 1_455 1_455
O15 K3 N7 127.9(3) . 1_455
O62 K3 N7 64.9(3) . 1_455
O1 K3 N7 113.6(2) 1_455 1_455
C34 K3 N7 52.8(3) 1_455 1_455
N1 K3 N7 130.2(3) 1_455 1_455
O5 K3 C43 103.6(2) 1_455 .
O17 K3 C43 89.8(3) 1_455 .
O15 K3 C43 51.7(3) . .
O62 K3 C43 149.4(3) . .
O1 K3 C43 133.9(3) 1_455 .
C34 K3 C43 79.1(3) 1_455 .
N1 K3 C43 136.7(3) 1_455 .
N7 K3 C43 88.7(3) 1_455 .
O5 K3 C1 161.9(5) 1_455 1_455
O17 K3 C1 20.8(4) 1_455 1_455
O15 K3 C1 87.3(4) . 1_455
O62 K3 C1 104.7(3) . 1_455
O1 K3 C1 129.3(4) 1_455 1_455
C34 K3 C1 144.9(4) 1_455 1_455
N1 K3 C1 78.3(4) 1_455 1_455
N7 K3 C1 110.8(5) 1_455 1_455
C43 K3 C1 69.0(3) . 1_455
O5 K3 Th1 32.70(14) 1_455 1_455
O17 K3 Th1 144.0(2) 1_455 1_455
O15 K3 Th1 94.66(18) . 1_455
O62 K3 Th1 68.84(19) . 1_455
O1 K3 Th1 35.36(13) 1_455 1_455
C34 K3 Th1 51.32(19) 1_455 1_455
N1 K3 Th1 85.44(19) 1_455 1_455
N7 K3 Th1 80.67(18) 1_455 1_455
C43 K3 Th1 124.4(2) . 1_455
C1 K3 Th1 163.7(4) 1_455 1_455
O5 K3 K1 71.78(17) 1_455 1_455
O17 K3 K1 126.6(3) 1_455 1_455
O15 K3 K1 37.21(17) . 1_455
O62 K3 K1 123.6(2) . 1_455
O1 K3 K1 52.43(16) 1_455 1_455
C34 K3 K1 65.4(2) 1_455 1_455
N1 K3 K1 92.6(2) 1_455 1_455
N7 K3 K1 118.1(2) 1_455 1_455
C43 K3 K1 81.6(2) . 1_455
C1 K3 K1 121.5(4) 1_455 1_455
Th1 K3 K1 57.68(5) 1_455 1_455
O21 K4 O16 99.5(3) 1_455 2_655
O21 K4 O30 109.9(8) 1_455 .
O16 K4 O30 85.2(6) 2_655 .
O21 K4 O16 110.5(4) 1_455 .
O16 K4 O16 83.8(3) 2_655 .
O30 K4 O16 139.4(8) . .
O21 K4 O32 98.6(5) 1_455 .
O16 K4 O32 156.1(6) 2_655 .
O30 K4 O32 74.0(8) . .
O16 K4 O32 104.2(6) . .
O21 K4 C48 106.2(3) 1_455 .
O16 K4 C48 99.7(3) 2_655 .
O30 K4 C48 142.2(7) . .
O16 K4 C48 16.0(2) . .
O32 K4 C48 90.1(6) . .
O21 K4 K4 110.3(3) 1_455 2_655
O16 K4 K4 42.1(2) 2_655 2_655
O30 K4 K4 117.1(7) . 2_655
O16 K4 K4 41.65(19) . 2_655
O32 K4 K4 141.0(5) . 2_655
C48 K4 K4 57.6(2) . 2_655
C10 O1 Th1 117.0(6) . .
C10 O1 K3 135.0(6) . 1_655
Th1 O1 K3 104.4(2) . 1_655
C10 O1 K1 78.7(5) . .
Th1 O1 K1 86.00(19) . .
K3 O1 K1 87.85(19) 1_655 .
C9 O2 Th1 120.1(6) . .
C9 O2 K1 86.0(5) . .
Th1 O2 K1 97.9(2) . .
C22 O3 Th1 122.0(6) . .
C21 O4 Th1 120.5(6) . .
C34 O5 Th1 120.3(6) . .
C34 O5 K3 100.3(6) . 1_655
Th1 O5 K3 111.4(3) . 1_655
C33 O6 Th1 119.1(7) . .
C33 O6 K1 104.6(6) . .
Th1 O6 K1 103.8(2) . .
C47 O7 Th1 120.4(6) . .
C46 O8 Th1 121.7(6) . .
C4 O9 K2 150.7(9) . 1_655
C11 O10 K2 161.2(9) . 2_666
C16 O11 K2 141.0(7) . .
C23 O12 K2 157.3(9) . 2_656
C35 O14 K1 161.3(11) . 2_765
C41 O15 K3 106.4(7) . .
C41 O15 K1 143.7(8) . 1_455
K3 O15 K1 106.5(3) . 1_455
C48 O16 K4 133.9(8) . 2_655
C48 O16 K4 129.6(8) . .
K4 O16 K4 96.2(3) 2_655 .
C1 O17 C2 111.0(14) . .
C1 O17 K3 116.1(10) . 1_655
C2 O17 K3 126.9(9) . 1_655
C4 N1 C3 121.6(10) . .
C4 N1 K3 121.9(7) . 1_655
C3 N1 K3 98.9(8) . 1_655
C4 N1 H1A 119.2 . .
C3 N1 H1A 119.2 . .
K3 N1 H1A 45.5 1_655 .
C11 N2 C12 122.6(11) . .
C11 N2 H2A 118.7 . .
C12 N2 H2A 118.7 . .
C39 N3 C13 108.6(11) . .
C39 N3 C14 111.8(11) . .
C13 N3 C14 110.0(9) . .
C16 N4 C15 122.0(9) . .
C16 N4 H4A 119.0 . .
C15 N4 H4A 119.0 . .
C23 N5 C24 121.7(12) . .
C23 N5 H5A 119.2 . .
C24 N5 H5A 119.1 . .
C50 N6 C25 111.0(13) . .
C50 N6 C26 109.5(11) . .
C25 N6 C26 109.7(13) . .
C28 N7 C27 121.6(11) . .
C28 N7 K3 90.1(8) . 1_655
C27 N7 K3 128.0(8) . 1_655
C28 N7 H7A 119.2 . .
C27 N7 H7A 119.2 . .
K3 N7 H7A 50.7 1_655 .
C35 N8 C36 125.7(13) . .
C35 N8 H8 117.1 . .
C36 N8 H8 117.2 . .
C41 N9 C40 122.0(11) . .
C41 N9 H9A 119.0 . .
C40 N9 H9A 119.0 . .
C48 N10 C49 124.0(9) . .
C48 N10 H10A 118.0 . .
C49 N10 H10A 118.0 . .
O17 C1 H1B 109.4 . .
O17 C1 H1C 109.4 . .
H1B C1 H1C 109.5 . .
O17 C1 H1D 109.5 . .
H1B C1 H1D 109.5 . .
H1C C1 H1D 109.5 . .
O17 C2 C3 110.3(12) . .
O17 C2 H2B 109.6 . .
C3 C2 H2B 109.6 . .
O17 C2 H2C 109.6 . .
C3 C2 H2C 109.6 . .
H2B C2 H2C 108.1 . .
N1 C3 C2 111.7(12) . .
N1 C3 H3A 109.3 . .
C2 C3 H3A 109.3 . .
N1 C3 H3B 109.3 . .
C2 C3 H3B 109.3 . .
H3A C3 H3B 107.9 . .
O9 C4 N1 120.1(12) . .
O9 C4 C5 123.3(11) . .
N1 C4 C5 116.6(10) . .
C10 C5 C6 119.5(11) . .
C10 C5 C4 125.1(10) . .
C6 C5 C4 115.3(10) . .
C7 C6 C5 119.9(11) . .
C7 C6 H6A 120.1 . .
C5 C6 H6A 120.1 . .
C6 C7 C8 122.5(11) . .
C6 C7 H7B 118.7 . .
C8 C7 H7B 118.7 . .
C9 C8 C7 118.4(12) . .
C9 C8 C11 123.3(10) . .
C7 C8 C11 118.2(10) . .
O2 C9 C8 124.2(10) . .
O2 C9 C10 115.1(9) . .
C8 C9 C10 120.7(9) . .
O2 C9 K1 69.2(5) . .
C8 C9 K1 114.3(7) . .
C10 C9 K1 86.1(5) . .
O1 C10 C5 125.0(10) . .
O1 C10 C9 116.3(8) . .
C5 C10 C9 118.7(9) . .
O1 C10 K1 78.9(5) . .
C5 C10 K1 120.0(7) . .
C9 C10 K1 69.2(5) . .
O10 C11 N2 121.8(12) . .
O10 C11 C8 121.5(11) . .
N2 C11 C8 116.7(10) . .
N2 C12 C13 111.2(11) . .
N2 C12 H12A 109.4 . .
C13 C12 H12A 109.4 . .
N2 C12 H12B 109.4 . .
C13 C12 H12B 109.4 . .
H12A C12 H12B 108.0 . .
N3 C13 C12 111.7(10) . .
N3 C13 H13A 109.3 . .
C12 C13 H13A 109.3 . .
N3 C13 H13B 109.3 . .
C12 C13 H13B 109.3 . .
H13A C13 H13B 107.9 . .
N3 C14 C15 112.1(10) . .
N3 C14 H14A 109.2 . .
C15 C14 H14A 109.2 . .
N3 C14 H14B 109.2 . .
C15 C14 H14B 109.2 . .
H14A C14 H14B 107.9 . .
N4 C15 C14 113.1(9) . .
N4 C15 H15A 108.9 . .
C14 C15 H15A 109.0 . .
N4 C15 H15B 109.0 . .
C14 C15 H15B 109.0 . .
H15A C15 H15B 107.8 . .
O11 C16 N4 122.9(10) . .
O11 C16 C17 120.0(11) . .
N4 C16 C17 117.1(9) . .
C22 C17 C18 118.9(10) . .
C22 C17 C16 123.3(10) . .
C18 C17 C16 117.7(9) . .
C19 C18 C17 122.0(10) . .
C19 C18 H18A 119.0 . .
C17 C18 H18A 119.0 . .
C18 C19 C20 120.2(10) . .
C18 C19 H19A 119.9 . .
C20 C19 H19A 119.9 . .
C21 C20 C19 117.7(10) . .
C21 C20 C23 125.4(10) . .
C19 C20 C23 116.6(10) . .
O4 C21 C20 124.4(9) . .
O4 C21 C22 113.9(9) . .
C20 C21 C22 121.5(9) . .
O3 C22 C17 123.4(9) . .
O3 C22 C21 117.2(8) . .
C17 C22 C21 119.4(10) . .
O12 C23 N5 119.5(12) . .
O12 C23 C20 123.2(11) . .
N5 C23 C20 117.1(11) . .
N5 C24 C25 112.9(14) . .
N5 C24 H24A 109.0 . .
C25 C24 H24A 109.0 . .
N5 C24 H24B 109.0 . .
C25 C24 H24B 109.0 . .
H24A C24 H24B 107.8 . .
N6 C25 C24 113.1(14) . .
N6 C25 H25A 108.9 . .
C24 C25 H25A 109.0 . .
N6 C25 H25B 109.0 . .
C24 C25 H25B 109.0 . .
H25A C25 H25B 107.8 . .
N6 C26 C27 111.6(11) . .
N6 C26 H26A 109.3 . .
C27 C26 H26A 109.3 . .
N6 C26 H26B 109.3 . .
C27 C26 H26B 109.3 . .
H26A C26 H26B 108.0 . .
N7 C27 C26 110.1(12) . .
N7 C27 H27A 109.6 . .
C26 C27 H27A 109.6 . .
N7 C27 H27B 109.7 . .
C26 C27 H27B 109.7 . .
H27A C27 H27B 108.2 . .
O21 C28 N7 121.4(14) . .
O21 C28 C29 121.3(14) . .
N7 C28 C29 117.1(10) . .
C30 C29 C34 119.9(12) . .
C30 C29 C28 116.9(11) . .
C34 C29 C28 123.2(11) . .
C31 C30 C29 120.5(11) . .
C31 C30 H30A 119.8 . .
C29 C30 H30A 119.8 . .
C30 C31 C32 122.2(12) . .
C30 C31 H31A 118.9 . .
C32 C31 H31A 118.9 . .
C33 C32 C31 118.0(13) . .
C33 C32 C35 122.8(12) . .
C31 C32 C35 119.2(12) . .
O6 C33 C32 124.1(11) . .
O6 C33 C34 115.9(9) . .
C32 C33 C34 120.0(10) . .
O6 C33 K1 52.6(5) . .
C32 C33 K1 102.8(8) . .
C34 C33 K1 114.3(6) . .
O5 C34 C29 124.3(11) . .
O5 C34 C33 116.3(9) . .
C29 C34 C33 119.4(11) . .
O5 C34 K3 55.0(5) . 1_655
C29 C34 K3 95.4(7) . 1_655
C33 C34 K3 118.5(7) . 1_655
O14 C35 N8 121.3(16) . .
O14 C35 C32 119.9(15) . .
N8 C35 C32 118.5(12) . .
N8 C36 C37 111(2) . .
N8 C36 H36A 109.4 . .
C37 C36 H36A 109.3 . .
N8 C36 H36B 109.3 . .
C37 C36 H36B 109.3 . .
H36A C36 H36B 108.0 . .
O18 C37 C36 108(2) . .
O18 C37 H37A 110.2 . .
C36 C37 H37A 110.2 . .
O18 C37 H37B 110.2 . .
C36 C37 H37B 110.1 . .
H37A C37 H37B 108.5 . .
C38 O18 C37 134(3) . .
O18A C37A H37C 100.1 . .
O18A C37A H37D 100.5 . .
H37C C37A H37D 104.3 . .
C37A O18A C38A 131(5) . .
C37A O18A K1 104(4) . .
C38A O18A K1 125(4) . .
O18A C38A H38D 111.9 . .
O18A C38A H38E 112.6 . .
H38D C38A H38E 106.7 . .
O18A C38A H38F 112.3 . .
H38D C38A H38F 106.5 . .
H38E C38A H38F 106.4 . .
C40 C39 N3 113.8(12) . .
C40 C39 H39A 108.8 . .
N3 C39 H39A 108.8 . .
C40 C39 H39B 108.8 . .
N3 C39 H39B 108.8 . .
H39A C39 H39B 107.7 . .
C39 C40 N9 116.9(14) . .
C39 C40 H40A 108.1 . .
N9 C40 H40A 108.1 . .
C39 C40 H40B 108.1 . .
N9 C40 H40B 108.1 . .
H40A C40 H40B 107.3 . .
O15 C41 N9 122.0(10) . .
O15 C41 C42 119.5(9) . .
N9 C41 C42 118.2(9) . .
C43 C42 C47 119.1(9) . .
C43 C42 C41 117.1(9) . .
C47 C42 C41 123.2(9) . .
C44 C43 C42 120.4(10) . .
C44 C43 K3 122.4(8) . .
C42 C43 K3 87.8(6) . .
C44 C43 H43 119.8 . .
C42 C43 H43 119.8 . .
K3 C43 H43 60.0 . .
C43 C44 C45 122.1(9) . .
C43 C44 H44A 118.9 . .
C45 C44 H44A 119.0 . .
C44 C45 C46 118.3(9) . .
C44 C45 C48 119.8(9) . .
C46 C45 C48 121.9(10) . .
O8 C46 C45 123.8(9) . .
O8 C46 C47 116.1(8) . .
C45 C46 C47 120.0(9) . .
O7 C47 C42 124.0(9) . .
O7 C47 C46 116.0(9) . .
C42 C47 C46 119.9(9) . .
O16 C48 N10 121.6(10) . .
O16 C48 C45 120.9(10) . .
N10 C48 C45 117.5(9) . .
O16 C48 K4 34.4(6) . .
N10 C48 K4 132.3(8) . .
C45 C48 K4 100.6(7) . .
N10 C49 C50 112.4(11) . .
N10 C49 H49A 109.1 . .
C50 C49 H49A 109.1 . .
N10 C49 H49B 109.1 . .
C50 C49 H49B 109.1 . .
H49A C49 H49B 107.8 . .
N6 C50 C49 112.7(11) . .
N6 C50 H50A 109.1 . .
C49 C50 H50A 109.1 . .
N6 C50 H50B 109.0 . .
C49 C50 H50B 109.1 . .
H50A C50 H50B 107.8 . .
C70 O62 K3 147.5(10) . .
C71 O20 K1 122(3) . .
C28 O21 K4 148.2(9) . 1_655
O62 C70 H70A 109.4 . .
O62 C70 H70B 109.5 . .
H70A C70 H70B 109.5 . .
O62 C70 H70C 109.5 . .
H70A C70 H70C 109.5 . .
H70B C70 H70C 109.5 . .
C60 O30 K4 137(2) . .
O30 C60 N30 112.6(18) . .
O30 C60 H60 123.6 . .
N30 C60 H60 123.8 . .
C61 N30 C62 120.7(13) . .
C61 N30 C60 119.2(12) . .
C62 N30 C60 119.5(13) . .
N30 C61 H61A 110.1 . .
N30 C61 H61B 110.2 . .
H61A C61 H61B 108.8 . .
N30 C61 H61C 110.0 . .
H61A C61 H61C 108.8 . .
H61B C61 H61C 108.8 . .
N30 C62 H62A 109.4 . .
N30 C62 H62B 109.4 . .
H62A C62 H62B 109.5 . .
N30 C62 H62C 109.6 . .
H62A C62 H62C 109.5 . .
H62B C62 H62C 109.5 . .
C63 O31 K2 128.9(15) . .
O31 C63 N31 109(2) . .
O31 C63 H63A 125.6 . .
N31 C63 H63A 125.4 . .
C64 N31 C65 120.3(13) . .
C64 N31 C63 118.9(13) . .
C65 N31 C63 120.7(12) . .
N31 C64 H64A 109.4 . .
N31 C64 H64B 109.5 . .
H64A C64 H64B 109.5 . .
N31 C64 H64C 109.6 . .
H64A C64 H64C 109.5 . .
H64B C64 H64C 109.5 . .
N31 C65 H65A 120.7 . .
N31 C65 H65B 120.3 . .
H65A C65 H65B 96.7 . .
N31 C65 H65C 120.1 . .
H65A C65 H65C 96.5 . .
H65B C65 H65C 96.9 . .
C66 O32 C69 125(3) . .
C66 O32 K4 116(3) . .
C69 O32 K4 118(2) . .
O32 C66 C67 99(4) . .
O32 C66 H66A 112.7 . .
C67 C66 H66A 113.1 . .
O32 C66 H66B 111.2 . .
C67 C66 H66B 110.8 . .
H66A C66 H66B 109.6 . .
C68 C67 C66 109(5) . .
C68 C67 H67A 110.3 . .
C66 C67 H67A 110.8 . .
C68 C67 H67B 109.5 . .
C66 C67 H67B 108.7 . .
H67A C67 H67B 108.3 . .
C69 C68 C67 103(4) . .
C69 C68 H68A 111.1 . .
C67 C68 H68A 110.7 . .
C69 C68 H68B 111.2 . .
C67 C68 H68B 111.5 . .
H68A C68 H68B 109.1 . .
O32 C69 C68 102(3) . .
O32 C69 H69A 111.5 . .
C68 C69 H69A 111.4 . .
O32 C69 H69B 111.2 . .
C68 C69 H69B 111.2 . .
H69A C69 H69B 109.2 . .
O20 C71 H71A 111.2 . .
O20 C71 H71B 111.4 . .
H71A C71 H71B 107.6 . .
O20 C71 H71C 111.2 . .
H71A C71 H71C 107.6 . .
H71B C71 H71C 107.7 . .

loop_
_geom_bond_atom_site_label_1
_geom_bond_atom_site_label_2
_geom_bond_distance
_geom_bond_site_symmetry_2
Th1 O2 2.378(7) .
Th1 O3 2.382(6) .
Th1 O5 2.396(6) .
Th1 O8 2.399(6) .
Th1 O7 2.412(7) .
Th1 O4 2.416(7) .
Th1 O6 2.427(7) .
Th1 O1 2.468(6) .
Th1 K1 4.073(3) .
Th1 K3 4.130(3) 1_655
K1 O14 2.549(10) 2_765
K1 O15 2.718(8) 1_655
K1 O6 2.742(8) .
K1 O20 2.79(2) .
K1 O2 2.996(7) .
K1 C9 3.198(9) .
K1 C33 3.338(11) .
K1 O18A 3.36(5) .
K1 C10 3.414(10) .
K1 O1 3.417(7) .
K1 K3 4.308(4) 1_655
K2 O11 2.563(8) .
K2 O10 2.597(9) 2_666
K2 O9 2.603(8) 1_455
K2 O12 2.661(9) 2_656
K2 O31 2.730(14) .
K3 O5 2.602(7) 1_455
K3 O17 2.618(10) 1_455
K3 O15 2.658(10) .
K3 O62 2.743(10) .
K3 O1 2.755(7) 1_455
K3 C34 3.124(11) 1_455
K3 N1 3.149(10) 1_455
K3 N7 3.331(11) 1_455
K3 C43 3.417(11) .
K3 C1 3.445(16) 1_455
K3 Th1 4.130(3) 1_455
K3 K1 4.308(4) 1_455
K4 O21 2.528(9) 1_455
K4 O16 2.553(9) 2_655
K4 O30 2.55(3) .
K4 O16 2.578(10) .
K4 O32 2.71(3) .
K4 C48 3.513(13) .
K4 K4 3.819(9) 2_655
O1 C10 1.329(11) .
O1 K3 2.755(7) 1_655
O2 C9 1.345(11) .
O3 C22 1.304(12) .
O4 C21 1.352(11) .
O5 C34 1.323(13) .
O5 K3 2.602(7) 1_655
O6 C33 1.333(12) .
O7 C47 1.333(11) .
O8 C46 1.314(11) .
O9 C4 1.253(13) .
O9 K2 2.603(8) 1_655
O10 C11 1.243(14) .
O10 K2 2.597(9) 2_666
O11 C16 1.268(12) .
O12 C23 1.244(14) .
O12 K2 2.661(9) 2_656
O14 C35 1.269(15) .
O14 K1 2.549(10) 2_765
O15 C41 1.237(12) .
O15 K1 2.718(8) 1_455
O16 C48 1.254(12) .
O16 K4 2.553(9) 2_655
O17 C1 1.365(17) .
O17 C2 1.400(18) .
O17 K3 2.618(10) 1_655
N1 C4 1.342(15) .
N1 C3 1.474(17) .
N1 K3 3.149(10) 1_655
N1 H1A 0.8800 .
N2 C11 1.304(15) .
N2 C12 1.473(16) .
N2 H2A 0.8800 .
N3 C39 1.430(15) .
N3 C13 1.474(16) .
N3 C14 1.480(15) .
N4 C16 1.329(14) .
N4 C15 1.437(13) .
N4 H4A 0.8800 .
N5 C23 1.349(15) .
N5 C24 1.452(16) .
N5 H5A 0.8800 .
N6 C50 1.455(16) .
N6 C25 1.46(2) .
N6 C26 1.491(17) .
N7 C28 1.357(17) .
N7 C27 1.444(17) .
N7 K3 3.331(11) 1_655
N7 H7A 0.8800 .
N8 C35 1.303(18) .
N8 C36 1.49(2) .
N8 H8 0.8800 .
N9 C41 1.326(13) .
N9 C40 1.478(16) .
N9 H9A 0.8800 .
N10 C48 1.331(14) .
N10 C49 1.457(14) .
N10 H10A 0.8800 .
C1 H1B 0.9800 .
C1 H1C 0.9800 .
C1 H1D 0.9800 .
C2 C3 1.49(2) .
C2 H2B 0.9900 .
C2 H2C 0.9900 .
C3 H3A 0.9900 .
C3 H3B 0.9900 .
C4 C5 1.466(17) .
C5 C10 1.401(14) .
C5 C6 1.426(16) .
C6 C7 1.343(18) .
C6 H6A 0.9500 .
C7 C8 1.407(17) .
C7 H7B 0.9500 .
C8 C9 1.388(14) .
C8 C11 1.495(17) .
C9 C10 1.430(15) .
C12 C13 1.531(18) .
C12 H12A 0.9900 .
C12 H12B 0.9900 .
C13 H13A 0.9900 .
C13 H13B 0.9900 .
C14 C15 1.513(16) .
C14 H14A 0.9900 .
C14 H14B 0.9900 .
C15 H15A 0.9900 .
C15 H15B 0.9900 .
C16 C17 1.496(15) .
C17 C22 1.393(13) .
C17 C18 1.409(15) .
C18 C19 1.378(15) .
C18 H18A 0.9500 .
C19 C20 1.442(15) .
C19 H19A 0.9500 .
C20 C21 1.385(15) .
C20 C23 1.452(16) .
C21 C22 1.441(14) .
C24 C25 1.50(2) .
C24 H24A 0.9900 .
C24 H24B 0.9900 .
C25 H25A 0.9900 .
C25 H25B 0.9900 .
C26 C27 1.524(19) .
C26 H26A 0.9900 .
C26 H26B 0.9900 .
C27 H27A 0.9900 .
C27 H27B 0.9900 .
C28 O21 1.246(13) .
C28 C29 1.481(18) .
C29 C30 1.380(17) .
C29 C34 1.403(14) .
C30 C31 1.366(19) .
C30 H30A 0.9500 .
C31 C32 1.407(18) .
C31 H31A 0.9500 .
C32 C33 1.399(15) .
C32 C35 1.48(2) .
C33 C34 1.428(16) .
C34 K3 3.124(11) 1_655
C36 C37 1.510(19) .
C36 H36A 0.9900 .
C36 H36B 0.9900 .
C37 O18 1.391(19) .
C37 H37A 0.9900 .
C37 H37B 0.9900 .
O18 C38 1.390(19) .
C38 H38A 0.9800 .
C38 H38B 0.9800 .
C38 H38C 0.9800 .
C37A O18A 1.49(2) .
C37A H37C 0.9900 .
C37A H37D 0.9900 .
O18A C38A 1.50(2) .
C38A H38D 1.0069 .
C38A H38E 1.0088 .
C38A H38F 1.0080 .
C39 C40 1.411(19) .
C39 H39A 0.9900 .
C39 H39B 0.9900 .
C40 H40A 0.9900 .
C40 H40B 0.9900 .
C41 C42 1.483(14) .
C42 C43 1.399(14) .
C42 C47 1.417(14) .
C43 C44 1.381(15) .
C43 H43 0.9500 .
C44 C45 1.400(15) .
C44 H44A 0.9500 .
C45 C46 1.410(14) .
C45 C48 1.493(14) .
C46 C47 1.420(13) .
C49 C50 1.509(19) .
C49 H49A 0.9900 .
C49 H49B 0.9900 .
C50 H50A 0.9900 .
C50 H50B 0.9900 .
O62 C70 1.468(19) .
O20 C71 1.28(4) .
O21 K4 2.528(9) 1_655
C70 H70A 0.9800 .
C70 H70B 0.9800 .
C70 H70C 0.9800 .
O30 C60 1.225(18) .
C60 N30 1.398(16) .
C60 H60 0.9500 .
N30 C61 1.385(16) .
N30 C62 1.393(15) .
C61 H61A 0.9857 .
C61 H61B 0.9857 .
C61 H61C 0.9856 .
C62 H62A 0.9800 .
C62 H62B 0.9800 .
C62 H62C 0.9800 .
O31 C63 1.191(16) .
C63 N31 1.392(16) .
C63 H63A 0.9500 .
N31 C64 1.382(15) .
N31 C65 1.388(15) .
C64 H64A 0.9800 .
C64 H64B 0.9800 .
C64 H64C 0.9800 .
C65 H65A 1.0803 .
C65 H65B 1.0780 .
C65 H65C 1.0762 .
O32 C66 1.344(19) .
O32 C69 1.372(18) .
C66 C67 1.54(2) .
C66 H66A 0.9900 .
C66 H66B 0.9900 .
C67 C68 1.53(2) .
C67 H67A 0.9900 .
C67 H67B 0.9900 .
C68 C69 1.537(19) .
C68 H68A 0.9900 .
C68 H68B 0.9900 .
C69 H69A 0.9900 .
C69 H69B 0.9900 .
C71 H71A 0.9945 .
C71 H71B 0.9948 .
C71 H71C 0.9945 .
